data_7248883
loop_
_publ_author_name
'Ward, Jas S.'
'Kruger, Paul E.'

_publ_section_title
;
 A pentametallic Co5L4 architecture constructed from bis-substituted
 phosphate-based ligands
;
_journal_issue 26
_journal_name_full CrystEngComm
_journal_page_first 3459
_journal_page_last 3462
_journal_paper_doi 10.1039/D4CE00468J
_journal_volume 26
_journal_year 2024
_chemical_formula_moiety 'C104 H84 Co5 N20 O16 P4, 7(C6 H6), 6(B F4), 4(C2 H3 N)'
_chemical_formula_sum 'C154 H138 B6 Co5 F24 N24 O16 P4'
_chemical_formula_weight 3520.27
_space_group_crystal_system monoclinic
_space_group_IT_number 5
_space_group_name_Hall 'I 2y'
_space_group_name_H-M_alt 'I 1 2 1'
_atom_sites_solution_hydrogens mixed
_audit_creation_date 2024-05-10
_audit_creation_method
;
Olex2 1.2
(compiled 2018.05.29 svn.r3508 for OlexSys, GUI svn.r5506)
;
_audit_update_record
;
2024-05-10 deposited with the CCDC.	2024-06-17 downloaded from the CCDC.
;
_cell_angle_alpha 90
_cell_angle_beta 92.08(3)
_cell_angle_gamma 90
_cell_formula_units_Z 2
_cell_length_a 20.379(4)
_cell_length_b 20.997(4)
_cell_length_c 20.579(4)
_cell_measurement_reflns_used 2776
_cell_measurement_temperature 100(2)
_cell_measurement_theta_max 32.0
_cell_measurement_theta_min 0.4
_cell_volume 8800(3)
_computing_cell_refinement 'XDS (Kabsch, 1993)'
_computing_data_collection 'BluIce (McPhillips, 2002)'
_computing_data_reduction 'XDS (Kabsch, 1993)'
_computing_molecular_graphics 'Olex2 (Dolomanov et al., 2009)'
_computing_publication_material 'Olex2 (Dolomanov et al., 2009)'
_computing_structure_refinement 'ShelXL (Sheldrick, 2015)'
_diffrn_ambient_temperature 100(2)
_diffrn_measured_fraction_theta_full 0.988
_diffrn_measured_fraction_theta_max 0.990
_diffrn_measurement_device_type 'ADSC Quantum 210r'
_diffrn_measurement_method '\f scans'
_diffrn_radiation_monochromator 'Silicon Double Crystal'
_diffrn_radiation_source 'MX1 Beamline Australian Synchrotron'
_diffrn_radiation_type Synchrotron
_diffrn_radiation_wavelength 0.71073
_diffrn_reflns_av_R_equivalents 0.0492
_diffrn_reflns_av_unetI/netI 0.0492
_diffrn_reflns_Laue_measured_fraction_full 0.988
_diffrn_reflns_Laue_measured_fraction_max 0.990
_diffrn_reflns_limit_h_max 26
_diffrn_reflns_limit_h_min -24
_diffrn_reflns_limit_k_max 26
_diffrn_reflns_limit_k_min -26
_diffrn_reflns_limit_l_max 26
_diffrn_reflns_limit_l_min -26
_diffrn_reflns_number 34571
_diffrn_reflns_point_group_measured_fraction_full 0.982
_diffrn_reflns_point_group_measured_fraction_max 0.985
_diffrn_reflns_theta_full 25.242
_diffrn_reflns_theta_max 27.102
_diffrn_reflns_theta_min 1.381
_diffrn_standards_number 0
_exptl_absorpt_coefficient_mu 0.587
_exptl_absorpt_correction_type none
_exptl_crystal_colour yellow
_exptl_crystal_colour_primary yellow
_exptl_crystal_density_diffrn 1.329
_exptl_crystal_description plate
_exptl_crystal_F_000 3598
_exptl_crystal_recrystallization_method 'Re-crystallisation from solvent: acetonitrile/benzene'
_exptl_crystal_size_max 0.2
_exptl_crystal_size_mid 0.1
_exptl_crystal_size_min 0.01
_refine_diff_density_max 1.721
_refine_diff_density_min -1.202
_refine_diff_density_rms 0.100
_refine_ls_abs_structure_details
;
 Refined as an inversion twin.
;
_refine_ls_abs_structure_Flack 0.066(15)
_refine_ls_extinction_method none
_refine_ls_goodness_of_fit_ref 1.027
_refine_ls_hydrogen_treatment constr
_refine_ls_matrix_type full
_refine_ls_number_parameters 1074
_refine_ls_number_reflns 19143
_refine_ls_number_restraints 186
_refine_ls_restrained_S_all 1.075
_refine_ls_R_factor_all 0.0652
_refine_ls_R_factor_gt 0.0613
_refine_ls_shift/su_max 0.006
_refine_ls_shift/su_mean 0.000
_refine_ls_structure_factor_coef Fsqd
_refine_ls_weighting_details 'w=1/[\s^2^(Fo^2^)+(0.1169P)^2^+13.2822P] where P=(Fo^2^+2Fc^2^)/3'
_refine_ls_weighting_scheme calc
_refine_ls_wR_factor_gt 0.1604
_refine_ls_wR_factor_ref 0.1645
_reflns_Friedel_coverage 0.936
_reflns_Friedel_fraction_full 0.977
_reflns_Friedel_fraction_max 0.979
_reflns_number_gt 17926
_reflns_number_total 19143
_reflns_threshold_expression 'I > 2\s(I)'
_cod_data_source_file d4ce00468j2.cif
_cod_data_source_block JSW-03-141-176-KY5_sq
_cod_depositor_comments 'Adding full bibliography for 7248881--7248883.cif.'
_cod_original_sg_symbol_H-M I2
_cod_database_code 7248883
_shelxl_version_number 2014/6
_shelx_space_group_comment
;
The symmetry employed for this shelxl refinement is uniquely defined
by the following loop, which should always be used as a source of
symmetry information in preference to the above space-group names.
They are only intended as comments.
;
_olex2_refinement_description
;
1. Twinned data refinement
 Scales: 0.934(15)
 0.066(15)
2. Fixed Uiso
 At 1.2 times of:
  All C(H) groups
 At 1.5 times of:
  All C(H,H,H) groups
3. Restrained distances
 C743-C742 = C743-C741_$2 = C742-C741 = C743_$2-C741 = C743_$2-C742_$2 =
 C742_$2-C741_$2
 1.4 with sigma of 0.01
 C761-C762 = C763-C762 = C761_$1-C762_$1 = C763_$1-C762_$1
 1.4 with sigma of 0.01
 C761-C761_$1 = C763-C763_$1
 1.4 with sigma of 0.005
 C751-C752 = C753-C752 = C754-C753
 1.4 with sigma of 0.01
4. Restrained planarity
 C761_$1, C761, C762, C762_$1, C763_$1, C763
 with sigma of 0.05
5. Rigid bond restraints
 F522, F523, F524, F525, B521
 with sigma for 1-2 distances of 0.005 and sigma for 1-3 distances of 0.005
 F512, F513, F514, F515, B511
 with sigma for 1-2 distances of 0.005 and sigma for 1-3 distances of 0.005
6. Uiso/Uaniso restraints and constraints
F522 \\sim F523 \\sim F524 \\sim F525 \\sim B521: within 1.7A with sigma of
0.02 and sigma for terminal atoms of 0.04
F512 \\sim F513 \\sim F514 \\sim F515 \\sim B511: within 1.7A with sigma of
0.02 and sigma for terminal atoms of 0.04
Uanis(C623) \\sim Ueq: with sigma of 0.025 and sigma for terminal atoms of 0.05
7. Rigid body (RIGU) restrains
 C741, C742, C743
 with sigma for 1-2 distances of 0.001 and sigma for 1-3 distances of 0.001
 C761, C762, C763
 with sigma for 1-2 distances of 0.001 and sigma for 1-3 distances of 0.001
 C751, C752, C753, C754
 with sigma for 1-2 distances of 0.001 and sigma for 1-3 distances of 0.001
 F522, F523, F524, F525, B521
 with sigma for 1-2 distances of 0.002 and sigma for 1-3 distances of 0.002
 F532, F533, F534, F535, B531
 with sigma for 1-2 distances of 0.001 and sigma for 1-3 distances of 0.001
8. Others
 Fixed Sof: C751(0.25) H751(0.25) C752(0.5) H752(0.5) C753(0.5) H753(0.5)
 C754(0.25) H754(0.25) C761(0.5) H761(0.5) C762(0.5) H762(0.5) C763(0.5)
 H763(0.5)
 Fixed X: H62A(0.45982) H62B(0.454569) H62C(0.393121)
 Fixed Y: H62A(0.18503) H62B(0.2389) H62C(0.19693)
 Fixed Z: H62A(0.644629) H62B(0.69694) H62C(0.67827)
9.a Free rotating group:
 B531(F532,F533,F534,F535)
9.b Aromatic/amide H refined with riding coordinates:
 C112(H112), C114(H114), C115(H115), C116(H116), C118(H118), C120(H120),
 C121(H121), C122(H122), C123(H123), C212(H212), C214(H214), C215(H215),
 C216(H216), C218(H218), C220(H220), C221(H221), C222(H222), C223(H223),
 C312(H312), C314(H314), C315(H315), C316(H316), C318(H318), C320(H320),
 C321(H321), C322(H322), C323(H323), C412(H412), C414(H414), C415(H415),
 C416(H416), C418(H418), C420(H420), C421(H421), C422(H422), C423(H423),
 C711(H711), C712(H712), C713(H713), C714(H714), C715(H715), C716(H716),
 C721(H721), C722(H722), C723(H723), C724(H724), C725(H725), C726(H726),
 C731(H731), C732(H732), C733(H733), C734(H734), C751(H751), C752(H752),
 C753(H753), C754(H754), C741(H741), C742(H742), C743(H743), C761(H761),
 C762(H762), C763(H763)
9.c Idealised Me refined as rotating group:
 C53(H53A,H53B,H53C), C63(H63A,H63B,H63C), C613(H61A,H61B,H61C)
;
_olex2_submission_special_instructions 'No special instructions were received'

loop_
_space_group_symop_operation_xyz
'x, y, z'
'-x, y, -z'
'x+1/2, y+1/2, z+1/2'
'-x+1/2, y+1/2, -z+1/2'

loop_
_atom_site_label
_atom_site_type_symbol
_atom_site_fract_x
_atom_site_fract_y
_atom_site_fract_z
_atom_site_U_iso_or_equiv
_atom_site_adp_type
_atom_site_occupancy
_atom_site_site_symmetry_order
_atom_site_calc_flag
_atom_site_refinement_flags_posn
_atom_site_refinement_flags_adp
_atom_site_refinement_flags_occupancy
_atom_site_disorder_assembly
_atom_site_disorder_group
Co1 Co 0.27398(3) 0.51819(4) 0.65315(3) 0.02394(16) Uani 1 1 d . . . . .
Co2 Co 0.34091(3) 0.56727(3) 0.26941(3) 0.02377(16) Uani 1 1 d . . . . .
Co3 Co 0.5000 0.54321(4) 0.5000 0.01954(19) Uani 1 2 d S T P . .
P1 P 0.39069(6) 0.61130(6) 0.58806(6) 0.0207(2) Uani 1 1 d . . . . .
P2 P 0.40609(6) 0.47430(6) 0.38965(6) 0.0209(2) Uani 1 1 d . . . . .
O11 O 0.39988(18) 0.66774(19) 0.63984(17) 0.0251(7) Uani 1 1 d . . . . .
O12 O 0.34265(17) 0.64452(19) 0.53540(17) 0.0250(7) Uani 1 1 d . . . . .
O13 O 0.35597(17) 0.55674(18) 0.61659(18) 0.0256(7) Uani 1 1 d . . . . .
O14 O 0.45557(17) 0.59849(18) 0.55936(18) 0.0248(7) Uani 1 1 d . . . . .
O21 O 0.35451(17) 0.41743(18) 0.39853(18) 0.0255(7) Uani 1 1 d . . . . .
O22 O 0.45708(17) 0.4413(2) 0.34393(17) 0.0258(7) Uani 1 1 d . . . . .
O23 O 0.37459(18) 0.52769(19) 0.35394(17) 0.0276(8) Uani 1 1 d . . . . .
O24 O 0.43653(17) 0.48861(18) 0.45506(17) 0.0243(7) Uani 1 1 d . . . . .
N51 N 0.3100(2) 0.5232(3) 0.7502(2) 0.0316(10) Uani 1 1 d . . . . .
N61 N 0.2434(2) 0.5646(3) 0.3016(2) 0.0317(9) Uani 1 1 d . . . . .
N117 N 0.5646(2) 0.5583(2) 0.7730(2) 0.0245(8) Uani 1 1 d . . . . .
N124 N 0.6674(2) 0.4787(2) 0.7791(2) 0.0277(9) Uani 1 1 d . . . . .
N217 N 0.3521(2) 0.6642(2) 0.3032(2) 0.0270(9) Uani 1 1 d . . . . .
N224 N 0.3134(2) 0.6216(2) 0.1853(2) 0.0283(9) Uani 1 1 d . . . . .
N317 N 0.2248(2) 0.5236(2) 0.5579(2) 0.0249(8) Uani 1 1 d . . . . .
N324 N 0.2227(2) 0.6059(2) 0.6576(2) 0.0288(9) Uani 1 1 d . . . . .
N417 N 0.6914(2) 0.4212(2) 0.3559(2) 0.0259(9) Uani 1 1 d . . . . .
N424 N 0.8085(2) 0.4641(2) 0.3179(2) 0.0307(10) Uani 1 1 d . . . . .
C52 C 0.3258(3) 0.5243(3) 0.8039(3) 0.0339(12) Uani 1 1 d . . . . .
C53 C 0.3446(4) 0.5237(4) 0.8730(3) 0.0458(15) Uani 1 1 d . . . . .
H53A H 0.3923 0.5185 0.8783 0.069 Uiso 1 1 calc GR . . . .
H53B H 0.3226 0.4883 0.8943 0.069 Uiso 1 1 calc GR . . . .
H53C H 0.3316 0.5640 0.8928 0.069 Uiso 1 1 calc GR . . . .
C62 C 0.1894(3) 0.5616(3) 0.3152(3) 0.0380(13) Uani 1 1 d . . . . .
C63 C 0.1211(3) 0.5553(5) 0.3338(5) 0.063(2) Uani 1 1 d . . . . .
H63A H 0.0932 0.5832 0.3065 0.095 Uiso 1 1 calc GR . . . .
H63B H 0.1175 0.5674 0.3795 0.095 Uiso 1 1 calc GR . . . .
H63C H 0.1068 0.5110 0.3279 0.095 Uiso 1 1 calc GR . . . .
C111 C 0.4304(2) 0.6543(2) 0.7007(2) 0.0235(9) Uani 1 1 d . . . . .
C112 C 0.4856(2) 0.6169(3) 0.7066(2) 0.0250(10) Uani 1 1 d . . . . .
H112 H 0.5062 0.6015 0.6690 0.030 Uiso 1 1 calc R . . . .
C113 C 0.5108(2) 0.6017(3) 0.7688(3) 0.0255(10) Uani 1 1 d . . . . .
C114 C 0.4835(3) 0.6272(3) 0.8234(3) 0.0332(12) Uani 1 1 d . . . . .
H114 H 0.5015 0.6174 0.8655 0.040 Uiso 1 1 calc R . . . .
C115 C 0.4293(3) 0.6675(3) 0.8164(3) 0.0351(12) Uani 1 1 d . . . . .
H115 H 0.4109 0.6860 0.8537 0.042 Uiso 1 1 calc R . . . .
C116 C 0.4019(3) 0.6805(3) 0.7546(3) 0.0299(11) Uani 1 1 d . . . . .
H116 H 0.3642 0.7070 0.7496 0.036 Uiso 1 1 calc R . . . .
C118 C 0.5587(3) 0.5087(3) 0.8079(3) 0.0316(11) Uani 1 1 d . . . . .
H118 H 0.5202 0.5019 0.8316 0.038 Uiso 1 1 calc R . . . .
C119 C 0.6128(3) 0.4622(3) 0.8106(3) 0.0321(11) Uani 1 1 d . . . . .
C120 C 0.6066(4) 0.4049(4) 0.8413(5) 0.056(2) Uani 1 1 d . . . . .
H120 H 0.5671 0.3940 0.8617 0.067 Uiso 1 1 calc R . . . .
C121 C 0.6593(5) 0.3631(4) 0.8420(5) 0.067(3) Uani 1 1 d . . . . .
H121 H 0.6573 0.3241 0.8652 0.081 Uiso 1 1 calc R . . . .
C122 C 0.7144(4) 0.3785(4) 0.8090(4) 0.0526(19) Uani 1 1 d . . . . .
H122 H 0.7499 0.3493 0.8067 0.063 Uiso 1 1 calc R . . . .
C123 C 0.7171(3) 0.4369(3) 0.7794(3) 0.0367(13) Uani 1 1 d . . . . .
H123 H 0.7560 0.4483 0.7581 0.044 Uiso 1 1 calc R . . . .
C211 C 0.3681(2) 0.6768(3) 0.4823(3) 0.0246(10) Uani 1 1 d . . . . .
C212 C 0.3502(2) 0.6537(3) 0.4209(2) 0.0244(10) Uani 1 1 d . . . . .
H212 H 0.3239 0.6165 0.4158 0.029 Uiso 1 1 calc R . . . .
C213 C 0.3718(2) 0.6868(3) 0.3669(3) 0.0249(10) Uani 1 1 d . . . . .
C214 C 0.4135(3) 0.7396(3) 0.3747(3) 0.0326(11) Uani 1 1 d . . . . .
H214 H 0.4302 0.7604 0.3378 0.039 Uiso 1 1 calc R . . . .
C215 C 0.4302(3) 0.7613(3) 0.4374(3) 0.0346(12) Uani 1 1 d . . . . .
H215 H 0.4578 0.7976 0.4431 0.041 Uiso 1 1 calc R . . . .
C216 C 0.4066(3) 0.7299(3) 0.4918(3) 0.0331(12) Uani 1 1 d . . . . .
H216 H 0.4169 0.7451 0.5345 0.040 Uiso 1 1 calc R . . . .
C218 C 0.3404(3) 0.7061(3) 0.2588(3) 0.0306(11) Uani 1 1 d . . . . .
H218 H 0.3443 0.7502 0.2684 0.037 Uiso 1 1 calc R . . . .
C219 C 0.3207(3) 0.6847(3) 0.1930(3) 0.0336(12) Uani 1 1 d . . . . .
C220 C 0.3100(4) 0.7278(3) 0.1424(3) 0.0409(14) Uani 1 1 d . . . . .
H220 H 0.3160 0.7721 0.1494 0.049 Uiso 1 1 calc R . . . .
C221 C 0.2904(4) 0.7051(4) 0.0820(3) 0.0504(18) Uani 1 1 d . . . . .
H221 H 0.2823 0.7336 0.0467 0.061 Uiso 1 1 calc R . . . .
C222 C 0.2828(3) 0.6393(4) 0.0734(3) 0.0407(14) Uani 1 1 d . . . . .
H222 H 0.2696 0.6222 0.0322 0.049 Uiso 1 1 calc R . . . .
C223 C 0.2948(3) 0.5998(4) 0.1263(3) 0.0375(13) Uani 1 1 d . . . . .
H223 H 0.2897 0.5552 0.1206 0.045 Uiso 1 1 calc R . . . .
C311 C 0.2947(2) 0.4301(3) 0.4264(3) 0.0253(10) Uani 1 1 d . . . . .
C312 C 0.2906(2) 0.4674(3) 0.4818(3) 0.0260(10) Uani 1 1 d . . . . .
H312 H 0.3292 0.4830 0.5037 0.031 Uiso 1 1 calc R . . . .
C313 C 0.2286(3) 0.4813(3) 0.5047(2) 0.0259(10) Uani 1 1 d . . . . .
C314 C 0.1725(3) 0.4533(4) 0.4763(3) 0.0403(15) Uani 1 1 d . . . . .
H314 H 0.1307 0.4609 0.4937 0.048 Uiso 1 1 calc R . . . .
C315 C 0.1784(3) 0.4142(4) 0.4223(4) 0.0454(17) Uani 1 1 d . . . . .
H315 H 0.1401 0.3954 0.4027 0.054 Uiso 1 1 calc R . . . .
C316 C 0.2390(3) 0.4021(3) 0.3965(3) 0.0365(13) Uani 1 1 d . . . . .
H316 H 0.2427 0.3755 0.3595 0.044 Uiso 1 1 calc R . . . .
C318 C 0.1861(3) 0.5714(3) 0.5522(2) 0.0275(10) Uani 1 1 d . . . . .
H318 H 0.1592 0.5766 0.5139 0.033 Uiso 1 1 calc R . . . .
C319 C 0.1833(3) 0.6180(3) 0.6048(3) 0.0291(11) Uani 1 1 d . . . . .
C320 C 0.1439(3) 0.6713(3) 0.5985(3) 0.0395(14) Uani 1 1 d . . . . .
H320 H 0.1153 0.6771 0.5615 0.047 Uiso 1 1 calc R . . . .
C321 C 0.1473(4) 0.7161(3) 0.6479(4) 0.0478(17) Uani 1 1 d . . . . .
H321 H 0.1222 0.7541 0.6444 0.057 Uiso 1 1 calc R . . . .
C322 C 0.1879(4) 0.7051(3) 0.7024(3) 0.0425(15) Uani 1 1 d . . . . .
H322 H 0.1908 0.7353 0.7367 0.051 Uiso 1 1 calc R . . . .
C323 C 0.2242(3) 0.6488(3) 0.7057(3) 0.0317(11) Uani 1 1 d . . . . .
H323 H 0.2510 0.6406 0.7436 0.038 Uiso 1 1 calc R . . . .
C411 C 0.5128(2) 0.4089(3) 0.3702(2) 0.0245(10) Uani 1 1 d . . . . .
C412 C 0.5733(2) 0.4317(3) 0.3523(3) 0.0246(10) Uani 1 1 d . . . . .
H412 H 0.5766 0.4681 0.3252 0.030 Uiso 1 1 calc R . . . .
C413 C 0.6297(2) 0.3993(3) 0.3753(3) 0.0249(10) Uani 1 1 d . . . . .
C414 C 0.6237(3) 0.3471(3) 0.4165(3) 0.0314(11) Uani 1 1 d . . . . .
H414 H 0.6620 0.3257 0.4328 0.038 Uiso 1 1 calc R . . . .
C415 C 0.5618(3) 0.3260(3) 0.4340(3) 0.0357(12) Uani 1 1 d . . . . .
H415 H 0.5580 0.2903 0.4620 0.043 Uiso 1 1 calc R . . . .
C416 C 0.5056(3) 0.3573(3) 0.4103(3) 0.0303(11) Uani 1 1 d . . . . .
H416 H 0.4632 0.3433 0.4217 0.036 Uiso 1 1 calc R . . . .
C418 C 0.7346(3) 0.3801(3) 0.3417(3) 0.0329(12) Uani 1 1 d . . . . .
H418 H 0.7243 0.3360 0.3438 0.039 Uiso 1 1 calc R . . . .
C419 C 0.7995(3) 0.3999(3) 0.3221(3) 0.0325(12) Uani 1 1 d . . . . .
C420 C 0.8491(3) 0.3576(4) 0.3086(3) 0.0407(14) Uani 1 1 d . . . . .
H420 H 0.8417 0.3132 0.3130 0.049 Uiso 1 1 calc R . . . .
C421 C 0.9084(3) 0.3788(4) 0.2891(4) 0.0466(17) Uani 1 1 d . . . . .
H421 H 0.9424 0.3498 0.2794 0.056 Uiso 1 1 calc R . . . .
C422 C 0.9177(3) 0.4444(4) 0.2838(3) 0.0431(15) Uani 1 1 d . . . . .
H422 H 0.9584 0.4611 0.2706 0.052 Uiso 1 1 calc R . . . .
C423 C 0.8665(3) 0.4845(4) 0.2982(3) 0.0384(13) Uani 1 1 d . . . . .
H423 H 0.8730 0.5291 0.2939 0.046 Uiso 1 1 calc R . . . .
F522 F 0.3928(6) 0.3368(4) 0.7668(5) 0.137(3) Uani 1 1 d . U . . .
F523 F 0.4381(3) 0.4298(2) 0.8001(3) 0.0619(13) Uani 1 1 d . U . . .
F524 F 0.4584(4) 0.3380(4) 0.8550(5) 0.104(2) Uani 1 1 d . U . . .
F525 F 0.3594(4) 0.3751(4) 0.8517(6) 0.122(3) Uani 1 1 d . U . . .
B521 B 0.4163(6) 0.3705(5) 0.8189(7) 0.071(2) Uani 1 1 d . U . . .
F512 F 0.2825(5) 0.2243(5) 0.5664(3) 0.129(4) Uani 1 1 d . U . . .
F513 F 0.2301(3) 0.2235(2) 0.6629(2) 0.0519(10) Uani 1 1 d . U . . .
F514 F 0.2753(5) 0.1321(4) 0.6255(6) 0.120(3) Uani 1 1 d . U . . .
F515 F 0.1884(3) 0.1721(3) 0.5740(2) 0.0706(15) Uani 1 1 d . U . . .
B511 B 0.2444(4) 0.1931(5) 0.6056(4) 0.0508(18) Uani 1 1 d . U . . .
B531 B 0.40739(15) 0.8774(2) 0.25002(19) 0.0807(18) Uani 1 1 d . U . A -1
F532 F 0.34375(14) 0.8582(2) 0.2304(2) 0.0502(10) Uani 1 1 d G U . A -1
F533 F 0.4304(2) 0.9221(3) 0.2057(3) 0.099(2) Uani 1 1 d G U . A -1
F534 F 0.44908(19) 0.8242(3) 0.2518(4) 0.108(2) Uani 1 1 d G U . A -1
F535 F 0.4062(3) 0.9049(4) 0.3120(2) 0.144(3) Uani 1 1 d G U . A -1
C711 C 0.3353(6) 0.9540(7) 0.6256(6) 0.080(3) Uani 1 1 d . . . . .
H711 H 0.3100 0.9920 0.6258 0.095 Uiso 1 1 calc R . . . .
C712 C 0.3048(5) 0.8959(8) 0.6342(5) 0.081(3) Uani 1 1 d . . . . .
H712 H 0.2586 0.8939 0.6387 0.097 Uiso 1 1 calc R . . . .
C713 C 0.3416(6) 0.8412(7) 0.6361(5) 0.077(3) Uani 1 1 d . . . . .
H713 H 0.3206 0.8013 0.6418 0.092 Uiso 1 1 calc R . . . .
C714 C 0.4076(5) 0.8433(6) 0.6301(4) 0.068(3) Uani 1 1 d . . . . .
H714 H 0.4322 0.8049 0.6317 0.081 Uiso 1 1 calc R . . . .
C715 C 0.4382(5) 0.8978(6) 0.6221(5) 0.067(3) Uani 1 1 d . . . . .
H715 H 0.4847 0.8983 0.6197 0.080 Uiso 1 1 calc R . . . .
C716 C 0.4017(6) 0.9575(7) 0.6167(6) 0.083(3) Uani 1 1 d . . . . .
H716 H 0.4227 0.9967 0.6076 0.099 Uiso 1 1 calc R . . . .
C721 C 0.1760(4) 0.7108(4) 0.4278(5) 0.055(2) Uani 1 1 d . . . . .
H721 H 0.2010 0.6789 0.4074 0.066 Uiso 1 1 calc R . . . .
C722 C 0.2059(4) 0.7521(5) 0.4698(6) 0.067(3) Uani 1 1 d . . . . .
H722 H 0.2522 0.7502 0.4770 0.080 Uiso 1 1 calc R . . . .
C723 C 0.1688(4) 0.7982(4) 0.5032(5) 0.058(2) Uani 1 1 d . . . . .
H723 H 0.1897 0.8261 0.5339 0.069 Uiso 1 1 calc R . . . .
C724 C 0.1024(4) 0.8017(4) 0.4904(5) 0.057(2) Uani 1 1 d . . . . .
H724 H 0.0770 0.8326 0.5120 0.068 Uiso 1 1 calc R . . . .
C725 C 0.0715(4) 0.7595(4) 0.4452(4) 0.0519(19) Uani 1 1 d . . . . .
H725 H 0.0255 0.7621 0.4362 0.062 Uiso 1 1 calc R . . . .
C726 C 0.1083(4) 0.7149(4) 0.4145(4) 0.0542(19) Uani 1 1 d . . . . .
H726 H 0.0878 0.6866 0.3840 0.065 Uiso 1 1 calc R . . . .
C731 C 0.0000 0.5896(6) 0.5000 0.066(4) Uani 1 2 d S T P . .
H731 H 0.0000 0.6348 0.5000 0.079 Uiso 1 2 calc RS T P . .
C732 C 0.0072(3) 0.5565(6) 0.5582(4) 0.063(3) Uani 1 1 d . . . . .
H732 H 0.0126 0.5789 0.5981 0.076 Uiso 1 1 calc R . . . .
C733 C 0.0065(3) 0.4914(5) 0.5577(4) 0.055(2) Uani 1 1 d . . . . .
H733 H 0.0105 0.4687 0.5976 0.067 Uiso 1 1 calc R . . . .
C734 C 0.0000 0.4583(6) 0.5000 0.061(4) Uani 1 2 d S T P . .
H734 H 0.0000 0.4130 0.5000 0.073 Uiso 1 2 calc RS T P . .
C751 C 0.5000 0.6151(11) 0.0000 0.045(4) Uani 0.5 2 d DS TU P B 1
H751 H 0.5000 0.6604 0.0000 0.053 Uiso 0.5 2 calc RS T P B 1
C752 C 0.4424(7) 0.5808(7) 0.0068(8) 0.049(3) Uani 0.5 1 d D U . B 1
H752 H 0.4019 0.6030 0.0091 0.059 Uiso 0.5 1 calc R . . B 1
C753 C 0.4426(8) 0.5146(7) 0.0102(9) 0.056(4) Uani 0.5 1 d D U . B 1
H753 H 0.4034 0.4924 0.0194 0.068 Uiso 0.5 1 calc R . . B 1
C754 C 0.5000 0.4809(13) 0.0000 0.062(6) Uani 0.5 2 d DS TU P B 1
H754 H 0.5000 0.4356 0.0000 0.074 Uiso 0.5 2 calc RS T P B 1
N611 N 0.2296(5) 0.9760(6) 0.4712(5) 0.087(3) Uani 1 1 d . . . . .
C612 C 0.2724(5) 0.9431(5) 0.4625(6) 0.070(3) Uani 1 1 d . . . . .
C613 C 0.3267(6) 0.8977(7) 0.4536(7) 0.087(3) Uani 1 1 d . . . . .
H61A H 0.3515 0.9104 0.4158 0.130 Uiso 1 1 calc GR . . . .
H61B H 0.3087 0.8549 0.4466 0.130 Uiso 1 1 calc GR . . . .
H61C H 0.3559 0.8978 0.4926 0.130 Uiso 1 1 calc GR . . . .
N621 N 0.4756(5) 0.1206(6) 0.7758(5) 0.086(3) Uani 1 1 d . . . . .
C622 C 0.4593(6) 0.1512(7) 0.7354(7) 0.096(4) Uani 1 1 d . . . . .
C623 C 0.4403(10) 0.1966(14) 0.6848(10) 0.185(13) Uani 1 1 d . U . . .
H62A H 0.4598 0.1850 0.6446 0.278 Uiso 1 1 d R . . . .
H62B H 0.4546 0.2389 0.6969 0.278 Uiso 1 1 d R . . . .
H62C H 0.3931 0.1969 0.6783 0.278 Uiso 1 1 d R . . . .
C741 C 0.0659(8) 0.2902(6) 0.4822(6) 0.099(3) Uani 1 1 d D U . . .
H741 H 0.1107 0.2900 0.4707 0.118 Uiso 1 1 calc R . . . .
C742 C 0.0490(7) 0.2897(5) 0.5467(7) 0.095(3) Uani 1 1 d D U . . .
H742 H 0.0830 0.2886 0.5795 0.114 Uiso 1 1 calc R . . . .
C743 C -0.0158(7) 0.2909(7) 0.5650(7) 0.104(4) Uani 1 1 d D U . . .
H743 H -0.0257 0.2922 0.6098 0.125 Uiso 1 1 calc R . . . .
C761 C 0.46640(19) 0.6064(7) 0.0057(4) 0.040(3) Uani 0.5 1 d D U . C 2
H761 H 0.4440 0.6458 0.0092 0.048 Uiso 0.5 1 calc R . . C 2
C762 C 0.4317(7) 0.5498(6) 0.0120(6) 0.042(3) Uani 0.5 1 d D U . C 2
H762 H 0.3862 0.5498 0.0205 0.050 Uiso 0.5 1 calc R . . C 2
C763 C 0.4663(2) 0.4930(7) 0.0053(7) 0.045(3) Uani 0.5 1 d D U . C 2
H763 H 0.4437 0.4536 0.0081 0.054 Uiso 0.5 1 calc R . . C 2

loop_
_atom_site_aniso_label
_atom_site_aniso_U_11
_atom_site_aniso_U_22
_atom_site_aniso_U_33
_atom_site_aniso_U_23
_atom_site_aniso_U_13
_atom_site_aniso_U_12
Co1 0.0188(3) 0.0332(3) 0.0198(3) 0.0017(3) 0.0007(2) -0.0012(3)
Co2 0.0204(3) 0.0317(3) 0.0191(3) 0.0011(3) -0.0002(2) 0.0018(3)
Co3 0.0162(4) 0.0259(4) 0.0165(4) 0.000 0.0000(3) 0.000
P1 0.0181(5) 0.0270(6) 0.0171(5) 0.0000(5) 0.0007(4) 0.0006(4)
P2 0.0176(5) 0.0274(6) 0.0177(5) -0.0005(5) -0.0003(4) 0.0001(4)
O11 0.0252(17) 0.0329(19) 0.0172(16) -0.0044(14) -0.0010(13) 0.0041(15)
O12 0.0192(16) 0.037(2) 0.0190(16) 0.0018(14) 0.0004(12) 0.0021(14)
O13 0.0223(16) 0.0294(19) 0.0250(17) 0.0031(14) -0.0005(13) -0.0042(14)
O14 0.0200(16) 0.0319(19) 0.0225(17) -0.0019(14) 0.0010(13) -0.0009(14)
O21 0.0185(16) 0.0315(19) 0.0266(18) -0.0035(15) 0.0023(13) -0.0014(14)
O22 0.0200(16) 0.038(2) 0.0194(16) -0.0024(15) -0.0019(13) 0.0058(14)
O23 0.0276(17) 0.034(2) 0.0207(16) 0.0040(15) 0.0012(13) 0.0061(15)
O24 0.0231(17) 0.0322(19) 0.0174(16) -0.0032(14) -0.0006(13) -0.0035(14)
N51 0.031(2) 0.040(3) 0.024(2) 0.005(2) -0.0016(17) -0.003(2)
N61 0.024(2) 0.041(2) 0.031(2) -0.004(2) 0.0016(17) 0.0012(19)
N117 0.0216(18) 0.035(2) 0.0172(18) -0.0016(17) -0.0017(14) -0.0001(17)
N124 0.025(2) 0.035(2) 0.024(2) 0.0010(18) 0.0011(16) 0.0025(18)
N217 0.024(2) 0.035(2) 0.022(2) 0.0027(18) 0.0014(16) 0.0029(18)
N224 0.023(2) 0.041(3) 0.021(2) 0.0018(18) 0.0027(16) 0.0039(18)
N317 0.0183(17) 0.038(2) 0.0183(18) 0.0024(18) 0.0003(14) -0.0026(17)
N324 0.025(2) 0.037(2) 0.024(2) 0.0010(19) 0.0001(17) -0.0004(18)
N417 0.021(2) 0.032(2) 0.025(2) -0.0051(18) -0.0008(16) 0.0020(17)
N424 0.024(2) 0.042(3) 0.027(2) -0.0082(19) 0.0040(17) 0.0024(18)
C52 0.030(3) 0.040(3) 0.031(3) 0.006(2) 0.001(2) -0.001(2)
C53 0.054(4) 0.058(4) 0.025(3) 0.006(3) -0.004(3) -0.003(3)
C62 0.032(3) 0.042(3) 0.041(3) -0.005(3) 0.005(2) 0.001(2)
C63 0.022(3) 0.083(6) 0.086(6) -0.025(5) 0.010(3) -0.001(3)
C111 0.026(2) 0.028(2) 0.017(2) -0.0038(18) 0.0004(17) -0.0017(18)
C112 0.023(2) 0.035(3) 0.017(2) -0.0065(19) 0.0027(17) 0.002(2)
C113 0.021(2) 0.034(3) 0.022(2) -0.003(2) -0.0002(18) -0.0023(19)
C114 0.034(3) 0.045(3) 0.021(2) -0.002(2) -0.001(2) 0.001(2)
C115 0.035(3) 0.050(3) 0.021(2) -0.008(2) 0.000(2) 0.008(3)
C116 0.029(3) 0.037(3) 0.024(2) -0.005(2) 0.002(2) 0.004(2)
C118 0.025(2) 0.038(3) 0.031(3) 0.005(2) 0.001(2) 0.000(2)
C119 0.026(2) 0.038(3) 0.033(3) 0.007(2) 0.004(2) 0.001(2)
C120 0.049(4) 0.048(4) 0.072(5) 0.027(4) 0.029(4) 0.014(3)
C121 0.061(5) 0.049(4) 0.094(7) 0.041(5) 0.028(5) 0.021(4)
C122 0.045(4) 0.061(5) 0.053(4) 0.018(4) 0.018(3) 0.022(3)
C123 0.028(3) 0.045(3) 0.038(3) 0.007(3) 0.006(2) 0.007(2)
C211 0.023(2) 0.029(2) 0.022(2) 0.0034(19) 0.0008(17) 0.0022(18)
C212 0.023(2) 0.030(2) 0.020(2) -0.0003(19) 0.0025(17) 0.0034(18)
C213 0.023(2) 0.028(2) 0.024(2) 0.0029(19) -0.0003(18) 0.0040(18)
C214 0.037(3) 0.033(3) 0.028(3) 0.003(2) 0.005(2) -0.003(2)
C215 0.040(3) 0.036(3) 0.028(3) 0.005(2) -0.001(2) -0.008(2)
C216 0.044(3) 0.034(3) 0.021(2) -0.001(2) -0.004(2) -0.006(2)
C218 0.035(3) 0.034(3) 0.023(2) 0.005(2) 0.000(2) 0.006(2)
C219 0.034(3) 0.044(3) 0.023(3) 0.008(2) 0.000(2) 0.007(2)
C220 0.053(4) 0.041(3) 0.029(3) 0.010(3) -0.004(3) 0.008(3)
C221 0.060(4) 0.064(5) 0.027(3) 0.018(3) -0.005(3) 0.005(4)
C222 0.047(4) 0.057(4) 0.017(2) 0.000(3) -0.005(2) 0.003(3)
C223 0.033(3) 0.052(4) 0.027(3) 0.001(3) -0.004(2) 0.003(3)
C311 0.017(2) 0.034(3) 0.025(2) -0.001(2) 0.0014(18) -0.0050(19)
C312 0.020(2) 0.034(3) 0.024(2) -0.002(2) -0.0016(17) -0.0079(19)
C313 0.024(2) 0.035(3) 0.019(2) -0.001(2) 0.0002(18) -0.006(2)
C314 0.020(2) 0.063(4) 0.039(3) -0.019(3) 0.003(2) -0.013(3)
C315 0.021(3) 0.065(4) 0.050(4) -0.022(3) 0.005(2) -0.011(3)
C316 0.024(3) 0.049(3) 0.036(3) -0.016(3) 0.002(2) -0.012(2)
C318 0.025(2) 0.039(3) 0.018(2) 0.002(2) -0.0002(17) 0.004(2)
C319 0.029(3) 0.035(3) 0.024(2) -0.001(2) -0.0003(19) 0.005(2)
C320 0.047(3) 0.038(3) 0.033(3) 0.000(3) -0.009(3) 0.013(3)
C321 0.060(4) 0.037(3) 0.045(4) -0.007(3) -0.013(3) 0.012(3)
C322 0.049(4) 0.039(3) 0.039(3) -0.010(3) -0.007(3) 0.008(3)
C323 0.032(3) 0.037(3) 0.027(3) -0.006(2) -0.002(2) 0.004(2)
C411 0.022(2) 0.032(3) 0.020(2) -0.0001(19) -0.0016(17) 0.0024(19)
C412 0.018(2) 0.031(2) 0.025(2) -0.0023(19) -0.0021(17) 0.0029(18)
C413 0.019(2) 0.029(2) 0.027(2) -0.003(2) 0.0009(18) 0.0022(18)
C414 0.028(3) 0.034(3) 0.031(3) 0.001(2) -0.004(2) 0.007(2)
C415 0.036(3) 0.033(3) 0.038(3) 0.008(2) -0.003(2) 0.006(2)
C416 0.023(2) 0.032(3) 0.036(3) 0.004(2) 0.001(2) 0.000(2)
C418 0.026(3) 0.038(3) 0.035(3) -0.008(2) -0.001(2) 0.003(2)
C419 0.024(2) 0.040(3) 0.033(3) -0.008(2) 0.000(2) 0.008(2)
C420 0.022(3) 0.057(4) 0.043(3) -0.008(3) 0.000(2) 0.014(3)
C421 0.025(3) 0.072(5) 0.043(3) -0.012(3) 0.003(2) 0.013(3)
C422 0.021(3) 0.070(5) 0.039(3) -0.009(3) 0.004(2) 0.000(3)
C423 0.027(3) 0.056(4) 0.032(3) -0.005(3) 0.005(2) -0.003(3)
F522 0.206(8) 0.087(4) 0.115(5) 0.032(3) -0.045(4) -0.074(5)
F523 0.074(3) 0.052(2) 0.059(3) 0.016(2) -0.015(2) -0.022(2)
F524 0.075(3) 0.099(4) 0.137(6) 0.067(4) -0.021(3) -0.017(3)
F525 0.087(4) 0.078(4) 0.201(7) 0.048(4) 0.025(4) -0.009(3)
B521 0.061(4) 0.051(4) 0.100(5) 0.031(3) -0.021(3) -0.022(3)
F512 0.170(8) 0.153(7) 0.066(4) -0.029(4) 0.044(4) -0.118(7)
F513 0.070(3) 0.056(2) 0.0296(19) -0.0035(17) 0.0003(18) -0.002(2)
F514 0.123(7) 0.078(4) 0.160(8) -0.016(4) -0.005(5) 0.026(4)
F515 0.077(3) 0.095(4) 0.040(2) -0.011(2) 0.005(2) -0.034(3)
B511 0.048(4) 0.074(5) 0.032(3) -0.013(3) 0.009(3) -0.006(3)
B531 0.036(2) 0.106(4) 0.098(4) 0.043(3) -0.025(2) -0.023(2)
F532 0.0305(17) 0.065(2) 0.056(2) 0.009(2) 0.0011(15) -0.0009(15)
F533 0.043(2) 0.123(4) 0.131(4) 0.065(4) -0.019(3) -0.018(3)
F534 0.056(3) 0.133(4) 0.135(5) 0.062(3) 0.000(3) -0.002(3)
F535 0.125(5) 0.183(6) 0.123(4) 0.005(4) -0.022(3) -0.025(4)
C711 0.073(6) 0.101(9) 0.065(6) -0.009(6) -0.003(5) 0.033(6)
C712 0.048(5) 0.135(11) 0.059(5) -0.012(6) -0.008(4) 0.015(6)
C713 0.073(6) 0.110(9) 0.046(5) -0.014(5) -0.011(4) 0.002(6)
C714 0.062(5) 0.097(7) 0.043(4) -0.027(5) -0.007(4) 0.017(5)
C715 0.057(5) 0.093(7) 0.051(5) -0.021(5) 0.001(4) 0.019(5)
C716 0.071(6) 0.106(9) 0.071(7) -0.027(6) 0.010(5) -0.002(6)
C721 0.047(4) 0.044(4) 0.075(5) 0.013(4) 0.016(4) 0.014(3)
C722 0.039(4) 0.056(5) 0.106(8) 0.017(5) 0.007(4) 0.018(3)
C723 0.046(4) 0.052(4) 0.076(6) 0.007(4) 0.008(4) 0.003(3)
C724 0.057(4) 0.050(4) 0.065(5) 0.020(4) 0.027(4) 0.017(3)
C725 0.041(4) 0.056(4) 0.059(5) 0.025(4) 0.015(3) 0.012(3)
C726 0.049(4) 0.057(4) 0.057(5) 0.021(4) 0.010(3) -0.002(3)
C731 0.033(5) 0.049(6) 0.116(12) 0.000 0.020(6) 0.000
C732 0.029(3) 0.107(8) 0.054(4) -0.032(5) 0.008(3) -0.015(4)
C733 0.029(3) 0.099(7) 0.038(4) 0.027(4) 0.001(3) -0.001(4)
C734 0.024(4) 0.048(6) 0.112(11) 0.000 0.013(5) 0.000
C751 0.045(9) 0.070(8) 0.019(8) 0.000 0.008(11) 0.000
C752 0.042(7) 0.071(7) 0.034(7) 0.013(10) 0.002(6) 0.003(4)
C753 0.037(6) 0.071(7) 0.060(12) 0.014(10) -0.015(7) 0.002(4)
C754 0.036(8) 0.070(9) 0.078(17) 0.000 -0.019(12) 0.000
N611 0.084(6) 0.098(7) 0.080(6) 0.019(6) 0.002(5) 0.037(6)
C612 0.061(5) 0.065(5) 0.083(7) 0.015(5) 0.004(5) 0.013(5)
C613 0.068(7) 0.099(9) 0.092(8) 0.000(7) -0.009(6) 0.016(6)
N621 0.076(6) 0.111(8) 0.071(6) 0.031(6) 0.016(4) 0.033(5)
C622 0.072(7) 0.120(11) 0.096(9) 0.053(8) 0.026(6) 0.027(7)
C623 0.134(14) 0.29(3) 0.135(14) 0.151(18) 0.070(12) 0.114(17)
C741 0.125(9) 0.058(6) 0.112(7) 0.004(5) -0.005(6) 0.003(6)
C742 0.134(8) 0.041(5) 0.109(7) 0.006(5) -0.008(5) 0.001(5)
C743 0.138(8) 0.071(7) 0.104(8) 0.001(6) -0.003(6) -0.001(6)
C761 0.052(9) 0.057(6) 0.012(6) 0.000(5) 0.001(9) 0.002(5)
C762 0.041(5) 0.055(6) 0.029(7) 0.001(9) 0.003(4) 0.006(5)
C763 0.036(8) 0.054(6) 0.046(8) -0.001(5) 0.004(9) 0.002(5)

loop_
_atom_type_symbol
_atom_type_description
_atom_type_scat_dispersion_real
_atom_type_scat_dispersion_imag
_atom_type_scat_source
C C 0.0033 0.0016 'International Tables Vol C Tables 4.2.6.8 and 6.1.1.4'
H H 0.0000 0.0000 'International Tables Vol C Tables 4.2.6.8 and 6.1.1.4'
B B 0.0013 0.0007 'International Tables Vol C Tables 4.2.6.8 and 6.1.1.4'
Co Co 0.3494 0.9721 'International Tables Vol C Tables 4.2.6.8 and 6.1.1.4'
F F 0.0171 0.0103 'International Tables Vol C Tables 4.2.6.8 and 6.1.1.4'
N N 0.0061 0.0033 'International Tables Vol C Tables 4.2.6.8 and 6.1.1.4'
O O 0.0106 0.0060 'International Tables Vol C Tables 4.2.6.8 and 6.1.1.4'
P P 0.1023 0.0942 'International Tables Vol C Tables 4.2.6.8 and 6.1.1.4'

loop_
_geom_angle_atom_site_label_1
_geom_angle_atom_site_label_2
_geom_angle_atom_site_label_3
_geom_angle
_geom_angle_site_symmetry_1
_geom_angle_site_symmetry_3
_geom_angle_publ_flag
O13 Co1 N51 93.95(17) . . ?
O13 Co1 N317 90.24(15) . . ?
O13 Co1 N324 94.76(17) . . ?
O13 Co1 N417 93.93(16) . 2_656 ?
O13 Co1 N424 170.46(18) . 2_656 ?
N51 Co1 N317 170.78(19) . . ?
N51 Co1 N324 94.1(2) . . ?
N51 Co1 N417 91.45(19) . 2_656 ?
N51 Co1 N424 90.72(19) . 2_656 ?
N324 Co1 N317 77.38(18) . . ?
N324 Co1 N417 169.35(17) . 2_656 ?
N324 Co1 N424 93.20(19) . 2_656 ?
N417 Co1 N317 96.45(18) 2_656 . ?
N424 Co1 N317 86.37(17) 2_656 . ?
N424 Co1 N417 77.62(19) 2_656 2_656 ?
O23 Co2 N61 90.75(17) . . ?
O23 Co2 N117 91.82(15) . 2_656 ?
O23 Co2 N124 93.63(17) . 2_656 ?
O23 Co2 N217 94.70(17) . . ?
O23 Co2 N224 171.25(18) . . ?
N61 Co2 N117 171.23(19) . 2_656 ?
N61 Co2 N217 90.80(19) . . ?
N61 Co2 N224 92.66(19) . . ?
N117 Co2 N217 97.34(17) 2_656 . ?
N124 Co2 N61 93.65(19) 2_656 . ?
N124 Co2 N117 77.82(18) 2_656 2_656 ?
N124 Co2 N217 170.50(18) 2_656 . ?
N124 Co2 N224 94.18(19) 2_656 . ?
N224 Co2 N117 86.01(17) . 2_656 ?
N224 Co2 N217 77.21(19) . . ?
O14 Co3 O14 106.2(2) 2_656 . ?
O14 Co3 O24 111.92(15) 2_656 . ?
O14 Co3 O24 109.68(15) . . ?
O14 Co3 O24 111.92(15) . 2_656 ?
O14 Co3 O24 109.68(15) 2_656 2_656 ?
O24 Co3 O24 107.5(2) 2_656 . ?
O12 P1 O11 100.5(2) . . ?
O13 P1 O11 110.8(2) . . ?
O13 P1 O12 108.5(2) . . ?
O13 P1 O14 117.5(2) . . ?
O14 P1 O11 108.3(2) . . ?
O14 P1 O12 109.9(2) . . ?
O22 P2 O21 100.8(2) . . ?
O23 P2 O21 110.3(2) . . ?
O23 P2 O22 108.6(2) . . ?
O23 P2 O24 117.1(2) . . ?
O24 P2 O21 107.4(2) . . ?
O24 P2 O22 111.3(2) . . ?
C111 O11 P1 118.8(3) . . ?
C211 O12 P1 120.4(3) . . ?
P1 O13 Co1 150.4(2) . . ?
P1 O14 Co3 143.2(2) . . ?
C311 O21 P2 119.4(3) . . ?
C411 O22 P2 121.1(3) . . ?
P2 O23 Co2 150.2(3) . . ?
P2 O24 Co3 143.0(2) . . ?
C52 N51 Co1 175.7(5) . . ?
C62 N61 Co2 175.6(5) . . ?
C113 N117 Co2 128.1(4) . 2_656 ?
C118 N117 Co2 113.9(4) . 2_656 ?
C118 N117 C113 118.0(5) . . ?
C119 N124 Co2 113.4(4) . 2_656 ?
C123 N124 Co2 128.8(4) . 2_656 ?
C123 N124 C119 117.7(5) . . ?
C213 N217 Co2 128.8(4) . . ?
C218 N217 Co2 113.7(4) . . ?
C218 N217 C213 117.5(5) . . ?
C219 N224 Co2 114.0(4) . . ?
C223 N224 Co2 127.7(5) . . ?
C223 N224 C219 118.1(5) . . ?
C313 N317 Co1 129.1(4) . . ?
C318 N317 Co1 112.8(4) . . ?
C318 N317 C313 118.1(4) . . ?
C319 N324 Co1 114.1(4) . . ?
C323 N324 Co1 128.2(4) . . ?
C323 N324 C319 117.7(5) . . ?
C413 N417 Co1 128.9(3) . 2_656 ?
C418 N417 Co1 112.9(4) . 2_656 ?
C418 N417 C413 118.3(5) . . ?
C419 N424 Co1 113.6(4) . 2_656 ?
C423 N424 Co1 129.1(5) . 2_656 ?
C423 N424 C419 117.3(5) . . ?
N51 C52 C53 178.0(7) . . ?
C52 C53 H53A 109.5 . . ?
C52 C53 H53B 109.5 . . ?
C52 C53 H53C 109.5 . . ?
H53A C53 H53B 109.5 . . ?
H53A C53 H53C 109.5 . . ?
H53B C53 H53C 109.5 . . ?
N61 C62 C63 177.6(8) . . ?
C62 C63 H63A 109.5 . . ?
C62 C63 H63B 109.5 . . ?
C62 C63 H63C 109.5 . . ?
H63A C63 H63B 109.5 . . ?
H63A C63 H63C 109.5 . . ?
H63B C63 H63C 109.5 . . ?
C112 C111 O11 121.8(4) . . ?
C112 C111 C116 121.6(5) . . ?
C116 C111 O11 116.6(5) . . ?
C111 C112 H112 120.5 . . ?
C111 C112 C113 118.9(5) . . ?
C113 C112 H112 120.5 . . ?
C112 C113 N117 117.3(5) . . ?
C114 C113 N117 122.0(5) . . ?
C114 C113 C112 120.7(5) . . ?
C113 C114 H114 120.3 . . ?
C113 C114 C115 119.5(5) . . ?
C115 C114 H114 120.3 . . ?
C114 C115 H115 119.9 . . ?
C114 C115 C116 120.2(5) . . ?
C116 C115 H115 119.9 . . ?
C111 C116 C115 119.0(5) . . ?
C111 C116 H116 120.5 . . ?
C115 C116 H116 120.5 . . ?
N117 C118 H118 120.7 . . ?
N117 C118 C119 118.5(5) . . ?
C119 C118 H118 120.7 . . ?
N124 C119 C118 116.1(5) . . ?
N124 C119 C120 122.5(6) . . ?
C120 C119 C118 121.3(6) . . ?
C119 C120 H120 120.7 . . ?
C119 C120 C121 118.6(7) . . ?
C121 C120 H120 120.7 . . ?
C120 C121 H121 120.2 . . ?
C122 C121 C120 119.5(7) . . ?
C122 C121 H121 120.2 . . ?
C121 C122 H122 120.8 . . ?
C121 C122 C123 118.4(6) . . ?
C123 C122 H122 120.8 . . ?
N124 C123 C122 123.1(6) . . ?
N124 C123 H123 118.4 . . ?
C122 C123 H123 118.4 . . ?
C212 C211 O12 116.7(5) . . ?
C216 C211 O12 120.5(5) . . ?
C216 C211 C212 122.8(5) . . ?
C211 C212 H212 121.0 . . ?
C211 C212 C213 118.1(5) . . ?
C213 C212 H212 121.0 . . ?
C212 C213 N217 118.4(5) . . ?
C212 C213 C214 120.7(5) . . ?
C214 C213 N217 120.9(5) . . ?
C213 C214 H214 120.3 . . ?
C215 C214 C213 119.3(5) . . ?
C215 C214 H214 120.3 . . ?
C214 C215 H215 119.9 . . ?
C214 C215 C216 120.3(5) . . ?
C216 C215 H215 119.9 . . ?
C211 C216 C215 118.7(5) . . ?
C211 C216 H216 120.6 . . ?
C215 C216 H216 120.6 . . ?
N217 C218 H218 120.5 . . ?
N217 C218 C219 118.9(6) . . ?
C219 C218 H218 120.5 . . ?
N224 C219 C218 115.9(5) . . ?
N224 C219 C220 122.6(6) . . ?
C220 C219 C218 121.5(6) . . ?
C219 C220 H220 120.5 . . ?
C221 C220 C219 119.0(7) . . ?
C221 C220 H220 120.5 . . ?
C220 C221 H221 120.6 . . ?
C220 C221 C222 118.8(6) . . ?
C222 C221 H221 120.6 . . ?
C221 C222 H222 120.8 . . ?
C223 C222 C221 118.4(6) . . ?
C223 C222 H222 120.8 . . ?
N224 C223 C222 123.0(7) . . ?
N224 C223 H223 118.5 . . ?
C222 C223 H223 118.5 . . ?
O21 C311 C316 116.5(5) . . ?
C312 C311 O21 121.7(4) . . ?
C312 C311 C316 121.7(5) . . ?
C311 C312 H312 120.7 . . ?
C311 C312 C313 118.5(5) . . ?
C313 C312 H312 120.7 . . ?
C312 C313 N317 118.0(4) . . ?
C314 C313 N317 121.4(5) . . ?
C314 C313 C312 120.6(5) . . ?
C313 C314 H314 120.3 . . ?
C315 C314 C313 119.4(5) . . ?
C315 C314 H314 120.3 . . ?
C314 C315 H315 119.4 . . ?
C316 C315 C314 121.1(6) . . ?
C316 C315 H315 119.4 . . ?
C311 C316 H316 120.8 . . ?
C315 C316 C311 118.4(5) . . ?
C315 C316 H316 120.8 . . ?
N317 C318 H318 120.1 . . ?
N317 C318 C319 119.8(5) . . ?
C319 C318 H318 120.1 . . ?
N324 C319 C318 115.5(5) . . ?
N324 C319 C320 123.7(5) . . ?
C320 C319 C318 120.8(5) . . ?
C319 C320 H320 121.0 . . ?
C319 C320 C321 118.0(6) . . ?
C321 C320 H320 121.0 . . ?
C320 C321 H321 120.2 . . ?
C320 C321 C322 119.5(6) . . ?
C322 C321 H321 120.2 . . ?
C321 C322 H322 120.7 . . ?
C321 C322 C323 118.7(6) . . ?
C323 C322 H322 120.7 . . ?
N324 C323 C322 122.4(5) . . ?
N324 C323 H323 118.8 . . ?
C322 C323 H323 118.8 . . ?
C412 C411 O22 116.2(5) . . ?
C416 C411 O22 120.5(5) . . ?
C416 C411 C412 123.2(5) . . ?
C411 C412 H412 121.0 . . ?
C411 C412 C413 118.0(5) . . ?
C413 C412 H412 121.0 . . ?
C412 C413 N417 118.3(5) . . ?
C414 C413 N417 121.8(5) . . ?
C414 C413 C412 119.9(5) . . ?
C413 C414 H414 119.8 . . ?
C413 C414 C415 120.3(5) . . ?
C415 C414 H414 119.8 . . ?
C414 C415 H415 120.0 . . ?
C416 C415 C414 120.0(5) . . ?
C416 C415 H415 120.0 . . ?
C411 C416 C415 118.6(5) . . ?
C411 C416 H416 120.7 . . ?
C415 C416 H416 120.7 . . ?
N417 C418 H418 119.7 . . ?
N417 C418 C419 120.7(6) . . ?
C419 C418 H418 119.7 . . ?
N424 C419 C418 115.1(5) . . ?
N424 C419 C420 121.5(6) . . ?
C420 C419 C418 123.4(6) . . ?
C419 C420 H420 119.6 . . ?
C421 C420 C419 120.9(7) . . ?
C421 C420 H420 119.6 . . ?
C420 C421 H421 121.0 . . ?
C420 C421 C422 118.0(6) . . ?
C422 C421 H421 121.0 . . ?
C421 C422 H422 120.6 . . ?
C423 C422 C421 118.8(6) . . ?
C423 C422 H422 120.6 . . ?
N424 C423 C422 123.5(7) . . ?
N424 C423 H423 118.2 . . ?
C422 C423 H423 118.2 . . ?
F522 B521 F523 110.9(10) . . ?
F522 B521 F525 98.4(10) . . ?
F524 B521 F522 112.5(12) . . ?
F524 B521 F523 114.7(8) . . ?
F524 B521 F525 107.9(11) . . ?
F525 B521 F523 111.2(10) . . ?
F512 B511 F513 116.2(8) . . ?
F512 B511 F514 110.4(10) . . ?
F512 B511 F515 111.7(8) . . ?
F513 B511 F514 105.3(8) . . ?
F515 B511 F513 110.9(7) . . ?
F515 B511 F514 101.1(8) . . ?
F533 B531 F532 109.4 . . ?
F534 B531 F532 109.4 . . ?
F534 B531 F533 109.5 . . ?
F535 B531 F532 109.5 . . ?
F535 B531 F533 109.5 . . ?
F535 B531 F534 109.6 . . ?
C712 C711 H711 119.6 . . ?
C716 C711 H711 119.6 . . ?
C716 C711 C712 120.9(12) . . ?
C711 C712 H712 120.2 . . ?
C713 C712 C711 119.5(10) . . ?
C713 C712 H712 120.2 . . ?
C712 C713 H713 119.5 . . ?
C714 C713 C712 120.9(13) . . ?
C714 C713 H713 119.5 . . ?
C713 C714 H714 119.5 . . ?
C715 C714 C713 121.1(11) . . ?
C715 C714 H714 119.5 . . ?
C714 C715 H715 119.6 . . ?
C714 C715 C716 120.8(10) . . ?
C716 C715 H715 119.6 . . ?
C711 C716 C715 116.6(13) . . ?
C711 C716 H716 121.7 . . ?
C715 C716 H716 121.7 . . ?
C722 C721 H721 119.9 . . ?
C722 C721 C726 120.3(8) . . ?
C726 C721 H721 119.9 . . ?
C721 C722 H722 119.7 . . ?
C721 C722 C723 120.6(8) . . ?
C723 C722 H722 119.7 . . ?
C722 C723 H723 120.6 . . ?
C724 C723 C722 118.8(10) . . ?
C724 C723 H723 120.6 . . ?
C723 C724 H724 119.8 . . ?
C723 C724 C725 120.3(8) . . ?
C725 C724 H724 119.8 . . ?
C724 C725 H725 120.2 . . ?
C726 C725 C724 119.5(8) . . ?
C726 C725 H725 120.2 . . ?
C721 C726 H726 119.8 . . ?
C725 C726 C721 120.3(9) . . ?
C725 C726 H726 119.8 . . ?
C732 C731 H731 120.1 2_556 . ?
C732 C731 H731 120.1 . . ?
C732 C731 C732 119.9(12) . 2_556 ?
C731 C732 H732 120.2 . . ?
C733 C732 C731 119.5(8) . . ?
C733 C732 H732 120.2 . . ?
C732 C733 H733 119.6 . . ?
C732 C733 C734 120.8(8) . . ?
C734 C733 H733 119.6 . . ?
C733 C734 C733 119.4(12) . 2_556 ?
C733 C734 H734 120.3 2_556 . ?
C733 C734 H734 120.3 . . ?
C752 C751 H751 121.3 . . ?
C752 C751 H751 121.3 2_655 . ?
C752 C751 C752 117(2) 2_655 . ?
C751 C752 H752 119.2 . . ?
C751 C752 C753 121.5(18) . . ?
C753 C752 H752 119.2 . . ?
C752 C753 H753 119.9 . . ?
C754 C753 C752 120(2) . . ?
C754 C753 H753 119.9 . . ?
C753 C754 C753 119(2) . 2_655 ?
C753 C754 H754 120.6 2_655 . ?
C753 C754 H754 120.6 . . ?
N611 C612 C613 176.8(13) . . ?
C612 C613 H61A 109.5 . . ?
C612 C613 H61B 109.5 . . ?
C612 C613 H61C 109.5 . . ?
H61A C613 H61B 109.5 . . ?
H61A C613 H61C 109.5 . . ?
H61B C613 H61C 109.5 . . ?
N621 C622 C623 175(2) . . ?
C622 C623 H62A 110.00 . . ?
C622 C623 H62B 110.00 . . ?
C622 C623 H62C 110.00 . . ?
H62A C623 H62B 109.00 . . ?
H62A C623 H62C 109.00 . . ?
H62B C623 H62C 109.00 . . ?
C742 C741 H741 121.0 . . ?
C742 C741 C743 118.1(14) . 2_556 ?
C743 C741 H741 121.0 2_556 . ?
C741 C742 H742 118.8 . . ?
C741 C742 C743 122.3(14) . . ?
C743 C742 H742 118.8 . . ?
C741 C743 C742 119.6(14) 2_556 . ?
C741 C743 H743 120.2 2_556 . ?
C742 C743 H743 120.2 . . ?
C761 C761 H761 119.3 2_655 . ?
C762 C761 C761 121.3(7) . 2_655 ?
C762 C761 H761 119.3 . . ?
C761 C762 H762 121.3 . . ?
C761 C762 C763 117.4(13) . . ?
C763 C762 H762 121.3 . . ?
C762 C763 C763 121.3(7) . 2_655 ?
C762 C763 H763 119.4 . . ?
C763 C763 H763 119.4 2_655 . ?

loop_
_geom_bond_atom_site_label_1
_geom_bond_atom_site_label_2
_geom_bond_distance
_geom_bond_site_symmetry_2
_geom_bond_publ_flag
Co1 O13 2.026(4) . ?
Co1 N51 2.105(5) . ?
Co1 N317 2.172(4) . ?
Co1 N324 2.120(5) . ?
Co1 N417 2.165(5) 2_656 ?
Co1 N424 2.131(5) 2_656 ?
Co2 O23 2.025(4) . ?
Co2 N61 2.119(5) . ?
Co2 N117 2.151(4) 2_656 ?
Co2 N124 2.115(5) 2_656 ?
Co2 N217 2.160(5) . ?
Co2 N224 2.132(5) . ?
Co3 O14 1.934(4) 2_656 ?
Co3 O14 1.934(4) . ?
Co3 O24 1.938(4) 2_656 ?
Co3 O24 1.938(4) . ?
P1 O11 1.600(4) . ?
P1 O12 1.595(4) . ?
P1 O13 1.479(4) . ?
P1 O14 1.492(4) . ?
P2 O21 1.606(4) . ?
P2 O22 1.587(4) . ?
P2 O23 1.475(4) . ?
P2 O24 1.492(4) . ?
O11 C111 1.407(6) . ?
O12 C211 1.400(6) . ?
O21 C311 1.393(6) . ?
O22 C411 1.414(6) . ?
N51 C52 1.139(8) . ?
N61 C62 1.146(8) . ?
N117 Co2 2.151(4) 2_656 ?
N117 C113 1.426(7) . ?
N117 C118 1.272(8) . ?
N124 Co2 2.115(5) 2_656 ?
N124 C119 1.354(7) . ?
N124 C123 1.338(8) . ?
N217 C213 1.439(7) . ?
N217 C218 1.284(7) . ?
N224 C219 1.342(9) . ?
N224 C223 1.338(8) . ?
N317 C313 1.414(7) . ?
N317 C318 1.280(7) . ?
N324 C319 1.351(7) . ?
N324 C323 1.339(7) . ?
N417 Co1 2.164(5) 2_656 ?
N417 C413 1.411(7) . ?
N417 C418 1.274(7) . ?
N424 Co1 2.131(5) 2_656 ?
N424 C419 1.364(8) . ?
N424 C423 1.335(8) . ?
C52 C53 1.460(8) . ?
C53 H53A 0.9800 . ?
C53 H53B 0.9800 . ?
C53 H53C 0.9800 . ?
C62 C63 1.464(9) . ?
C63 H63A 0.9800 . ?
C63 H63B 0.9800 . ?
C63 H63C 0.9800 . ?
C111 C112 1.373(7) . ?
C111 C116 1.384(7) . ?
C112 H112 0.9500 . ?
C112 C113 1.399(7) . ?
C113 C114 1.382(8) . ?
C114 H114 0.9500 . ?
C114 C115 1.395(9) . ?
C115 H115 0.9500 . ?
C115 C116 1.397(8) . ?
C116 H116 0.9500 . ?
C118 H118 0.9500 . ?
C118 C119 1.473(8) . ?
C119 C120 1.366(9) . ?
C120 H120 0.9500 . ?
C120 C121 1.387(11) . ?
C121 H121 0.9500 . ?
C121 C122 1.372(11) . ?
C122 H122 0.9500 . ?
C122 C123 1.373(10) . ?
C123 H123 0.9500 . ?
C211 C212 1.390(7) . ?
C211 C216 1.374(8) . ?
C212 H212 0.9500 . ?
C212 C213 1.395(7) . ?
C213 C214 1.402(8) . ?
C214 H214 0.9500 . ?
C214 C215 1.399(8) . ?
C215 H215 0.9500 . ?
C215 C216 1.400(8) . ?
C216 H216 0.9500 . ?
C218 H218 0.9500 . ?
C218 C219 1.469(8) . ?
C219 C220 1.390(8) . ?
C220 H220 0.9500 . ?
C220 C221 1.377(10) . ?
C221 H221 0.9500 . ?
C221 C222 1.400(12) . ?
C222 H222 0.9500 . ?
C222 C223 1.384(9) . ?
C223 H223 0.9500 . ?
C311 C312 1.387(7) . ?
C311 C316 1.401(7) . ?
C312 H312 0.9500 . ?
C312 C313 1.395(7) . ?
C313 C314 1.394(7) . ?
C314 H314 0.9500 . ?
C314 C315 1.392(9) . ?
C315 H315 0.9500 . ?
C315 C316 1.385(8) . ?
C316 H316 0.9500 . ?
C318 H318 0.9500 . ?
C318 C319 1.462(8) . ?
C319 C320 1.382(8) . ?
C320 H320 0.9500 . ?
C320 C321 1.384(10) . ?
C321 H321 0.9500 . ?
C321 C322 1.388(10) . ?
C322 H322 0.9500 . ?
C322 C323 1.397(9) . ?
C323 H323 0.9500 . ?
C411 C412 1.387(7) . ?
C411 C416 1.372(8) . ?
C412 H412 0.9500 . ?
C412 C413 1.402(7) . ?
C413 C414 1.395(8) . ?
C414 H414 0.9500 . ?
C414 C415 1.397(9) . ?
C415 H415 0.9500 . ?
C415 C416 1.394(8) . ?
C416 H416 0.9500 . ?
C418 H418 0.9500 . ?
C418 C419 1.459(8) . ?
C419 C420 1.380(8) . ?
C420 H420 0.9500 . ?
C420 C421 1.361(10) . ?
C421 H421 0.9500 . ?
C421 C422 1.394(12) . ?
C422 H422 0.9500 . ?
C422 C423 1.381(9) . ?
C423 H423 0.9500 . ?
F522 B521 1.356(16) . ?
F523 B521 1.383(10) . ?
F524 B521 1.308(13) . ?
F525 B521 1.365(17) . ?
F512 B511 1.314(11) . ?
F513 B511 1.382(9) . ?
F514 B511 1.478(14) . ?
F515 B511 1.366(10) . ?
B531 F532 1.4029 . ?
B531 F533 1.4024 . ?
B531 F534 1.4018 . ?
B531 F535 1.4013 . ?
C711 H711 0.9500 . ?
C711 C712 1.385(19) . ?
C711 C716 1.372(17) . ?
C712 H712 0.9500 . ?
C712 C713 1.372(18) . ?
C713 H713 0.9500 . ?
C713 C714 1.356(16) . ?
C714 H714 0.9500 . ?
C714 C715 1.317(17) . ?
C715 H715 0.9500 . ?
C715 C716 1.459(17) . ?
C716 H716 0.9500 . ?
C721 H721 0.9500 . ?
C721 C722 1.353(15) . ?
C721 C726 1.399(12) . ?
C722 H722 0.9500 . ?
C722 C723 1.422(13) . ?
C723 H723 0.9500 . ?
C723 C724 1.371(12) . ?
C724 H724 0.9500 . ?
C724 C725 1.418(14) . ?
C725 H725 0.9500 . ?
C725 C726 1.368(12) . ?
C726 H726 0.9500 . ?
C731 H731 0.9500 . ?
C731 C732 1.389(13) . ?
C731 C732 1.389(13) 2_556 ?
C732 H732 0.9500 . ?
C732 C733 1.366(15) . ?
C733 H733 0.9500 . ?
C733 C734 1.378(11) . ?
C734 C733 1.378(11) 2_556 ?
C734 H734 0.9500 . ?
C751 H751 0.9500 . ?
C751 C752 1.389(13) 2_655 ?
C751 C752 1.389(13) . ?
C752 H752 0.9500 . ?
C752 C753 1.391(13) . ?
C753 H753 0.9500 . ?
C753 C754 1.391(13) . ?
C754 C753 1.391(13) 2_655 ?
C754 H754 0.9500 . ?
N611 C612 1.131(14) . ?
C612 C613 1.478(15) . ?
C613 H61A 0.9800 . ?
C613 H61B 0.9800 . ?
C613 H61C 0.9800 . ?
N621 C622 1.093(15) . ?
C622 C623 1.454(18) . ?
C623 H62A 0.96000 . ?
C623 H62B 0.96000 . ?
C623 H62C 0.97000 . ?
C741 H741 0.9500 . ?
C741 C742 1.382(9) . ?
C741 C743 1.385(9) 2_556 ?
C742 H742 0.9500 . ?
C742 C743 1.387(10) . ?
C743 C741 1.385(9) 2_556 ?
C743 H743 0.9500 . ?
C761 C761 1.398(7) 2_655 ?
C761 H761 0.9500 . ?
C761 C762 1.391(10) . ?
C762 H762 0.9500 . ?
C762 C763 1.394(9) . ?
C763 C763 1.398(7) 2_655 ?
C763 H763 0.9500 . ?

loop_
_twin_individual_id
_twin_individual_mass_fraction_refined
1 0.934(15)
2 0.066(15)
